data_7113084
loop_
_publ_author_name
'Chandrashekar, T. K.'
'Prabhuraja, V.'
'Gokulnath, S.'
'Sabarinathan, R.'
'Srinivasan, A.'

_publ_section_title
;
 Fused core-modified meso-aryl expanded porphyrins.
;
_journal_issue 32
_journal_name_full 'Chemical communications (Cambridge, England)'
_journal_page_first 5915
_journal_page_last 5917
_journal_paper_doi 10.1039/c000387e
_journal_volume 46
_journal_year 2010
_chemical_formula_moiety 'C64 H52 N2 S6'
_chemical_formula_sum 'C64 H52 N2 S6'
_chemical_formula_weight 1041.5
_chemical_name_common doublyfusedrubyrin
_chemical_name_systematic
;
?
;
_space_group_IT_number 14
_symmetry_cell_setting monoclinic
_symmetry_space_group_name_Hall '-P 2ybc'
_symmetry_space_group_name_H-M 'P 1 21/c 1'
_atom_sites_solution_hydrogens geom
_atom_sites_solution_primary direct
_atom_sites_solution_secondary difmap
_audit_creation_method SHELXL-97
_cell_angle_alpha 90.00
_cell_angle_beta 117.69(2)
_cell_angle_gamma 90.00
_cell_formula_units_Z 2
_cell_length_a 14.784(3)
_cell_length_b 15.083(3)
_cell_length_c 16.781(7)
_cell_measurement_temperature 293(2)
_cell_volume 3313.4(18)
_computing_cell_refinement 'BRUKER SMART'
_computing_data_collection 'BRUKER SMART'
_computing_data_reduction 'BRUKER SMART'
_computing_molecular_graphics 'BRUKER SHELXTL'
_computing_publication_material 'BRUKER SHELXTL'
_computing_structure_refinement 'BRUKER SHELXTL'
_computing_structure_solution 'BRUKER SHELXTL'
_diffrn_ambient_temperature 293(2)
_diffrn_measured_fraction_theta_full 0.963
_diffrn_measured_fraction_theta_max 0.963
_diffrn_radiation_monochromator graphite
_diffrn_radiation_source 'fine-focus sealed tube'
_diffrn_radiation_type MoK\a
_diffrn_radiation_wavelength 0.71073
_diffrn_reflns_av_R_equivalents 0.4827
_diffrn_reflns_av_sigmaI/netI 0.1697
_diffrn_reflns_limit_h_max 15
_diffrn_reflns_limit_h_min -15
_diffrn_reflns_limit_k_max 15
_diffrn_reflns_limit_k_min -15
_diffrn_reflns_limit_l_max 17
_diffrn_reflns_limit_l_min -17
_diffrn_reflns_number 35033
_diffrn_reflns_theta_full 21.96
_diffrn_reflns_theta_max 21.96
_diffrn_reflns_theta_min 2.44
_exptl_absorpt_coefficient_mu 0.052
_exptl_absorpt_correction_T_max 0.9763
_exptl_absorpt_correction_T_min 0.9533
_exptl_absorpt_correction_type empirical
_exptl_absorpt_process_details SADABS
_exptl_crystal_colour green
_exptl_crystal_density_diffrn 0.857
_exptl_crystal_density_method 'not measured'
_exptl_crystal_description parallelopiped
_exptl_crystal_F_000 856
_exptl_crystal_size_max 0.2
_exptl_crystal_size_mid 0.1
_exptl_crystal_size_min 0.1
_platon_squeeze_details
;
;
_refine_diff_density_max 1.902
_refine_diff_density_min -1.202
_refine_diff_density_rms 0.312
_refine_ls_extinction_method none
_refine_ls_goodness_of_fit_ref 1.755
_refine_ls_hydrogen_treatment constr
_refine_ls_matrix_type full
_refine_ls_number_parameters 331
_refine_ls_number_reflns 3902
_refine_ls_number_restraints 0
_refine_ls_restrained_S_all 1.755
_refine_ls_R_factor_all 0.3387
_refine_ls_R_factor_gt 0.2268
_refine_ls_shift/su_max 0.006
_refine_ls_shift/su_mean 0.001
_refine_ls_structure_factor_coef Fsqd
_refine_ls_weighting_details 'calc w=1/[\s^2^(Fo^2^)+(0.2000P)^2^+0.0000P] where P=(Fo^2^+2Fc^2^)/3'
_refine_ls_weighting_scheme calc
_refine_ls_wR_factor_gt 0.5036
_refine_ls_wR_factor_ref 0.5968
_reflns_number_gt 1858
_reflns_number_total 3902
_reflns_threshold_expression >2sigma(I)
_cod_data_source_file c000387e.txt
_cod_data_source_block s6n2
_cod_original_cell_volume 3313.4(17)
_cod_original_sg_symbol_H-M 'P 2(1)/c'
_cod_database_code 7113084

loop_
_symmetry_equiv_pos_as_xyz
'x, y, z'
'-x, y+1/2, -z+1/2'
'-x, -y, -z'
'x, -y-1/2, z-1/2'

loop_
_atom_site_label
_atom_site_type_symbol
_atom_site_fract_x
_atom_site_fract_y
_atom_site_fract_z
_atom_site_U_iso_or_equiv
_atom_site_adp_type
_atom_site_occupancy
_atom_site_symmetry_multiplicity
_atom_site_calc_flag
_atom_site_refinement_flags
S1 S 1.0094(4) 0.4598(3) 0.3636(3) 0.0594(17) Uani 1 1 d .
S2 S 1.1720(4) 0.4319(3) 0.5653(3) 0.0606(17) Uani 1 1 d .
S3 S 1.2655(4) 0.4442(3) 0.8424(3) 0.0735(19) Uani 1 1 d .
N1 N 1.1962(12) 0.3795(8) 0.4186(10) 0.060(4) Uani 1 1 d .
C1 C 0.8911(14) 0.5093(11) 0.3067(12) 0.059(5) Uani 1 1 d .
C2 C 0.8511(15) 0.5060(10) 0.2123(13) 0.064(6) Uani 1 1 d .
C3 C 0.9154(16) 0.4652(11) 0.1861(14) 0.072(6) Uani 1 1 d .
H3 H 0.8999 0.4582 0.1261 0.087 Uiso 1 1 calc R
C4 C 1.0088(13) 0.4340(10) 0.2592(11) 0.049(4) Uani 1 1 d .
C5 C 1.0903(16) 0.3889(10) 0.2602(12) 0.058(5) Uani 1 1 d .
C6 C 1.0816(15) 0.3693(11) 0.1684(12) 0.064(5) Uani 1 1 d .
C7 C 1.1148(14) 0.4292(11) 0.1240(12) 0.061(5) Uani 1 1 d .
C8 C 1.1054(15) 0.4064(13) 0.0388(12) 0.065(5) Uani 1 1 d .
H8 H 1.1296 0.4454 0.0102 0.078 Uiso 1 1 calc R
C9 C 1.0622(16) 0.3291(13) -0.0022(12) 0.067(5) Uani 1 1 d .
C10 C 1.0191(19) 0.2718(12) 0.0383(14) 0.089(7) Uani 1 1 d .
H10 H 0.9830 0.2221 0.0068 0.107 Uiso 1 1 calc R
C11 C 1.0294(19) 0.2880(12) 0.1235(14) 0.083(7) Uani 1 1 d .
C12 C 1.1722(17) 0.5143(12) 0.1691(14) 0.082(6) Uani 1 1 d .
H12A H 1.1315 0.5491 0.1883 0.123 Uiso 1 1 calc R
H12B H 1.1854 0.5478 0.1270 0.123 Uiso 1 1 calc R
H12C H 1.2358 0.4994 0.2203 0.123 Uiso 1 1 calc R
C13 C 1.057(2) 0.3072(15) -0.0921(16) 0.113(9) Uani 1 1 d .
H13A H 1.0624 0.3607 -0.1205 0.170 Uiso 1 1 calc R
H13B H 0.9930 0.2787 -0.1298 0.170 Uiso 1 1 calc R
H13C H 1.1121 0.2680 -0.0832 0.170 Uiso 1 1 calc R
C14 C 0.9973(15) 0.2242(12) 0.1711(13) 0.070(6) Uani 1 1 d .
H14A H 0.9675 0.1734 0.1335 0.105 Uiso 1 1 calc R
H14B H 0.9478 0.2514 0.1853 0.105 Uiso 1 1 calc R
H14C H 1.0555 0.2061 0.2257 0.105 Uiso 1 1 calc R
C15 C 1.1845(13) 0.3666(10) 0.3360(12) 0.048(4) Uani 1 1 d .
C16 C 1.2696(19) 0.3233(12) 0.3353(16) 0.080(6) Uani 1 1 d .
H16 H 1.2772 0.3093 0.2848 0.096 Uiso 1 1 calc R
C17 C 1.3370(15) 0.3065(11) 0.4216(15) 0.067(5) Uani 1 1 d .
H17 H 1.4000 0.2784 0.4434 0.081 Uiso 1 1 calc R
C18 C 1.2888(14) 0.3420(11) 0.4725(12) 0.057(5) Uani 1 1 d .
C19 C 1.3386(14) 0.3484(11) 0.5687(13) 0.064(5) Uani 1 1 d .
C20 C 1.4430(18) 0.3078(13) 0.6253(14) 0.073(6) Uani 1 1 d .
C21 C 1.450(2) 0.2135(15) 0.6417(13) 0.091(8) Uani 1 1 d .
C22 C 1.552(2) 0.1838(17) 0.6881(18) 0.110(9) Uani 1 1 d .
H22 H 1.5580 0.1234 0.7006 0.132 Uiso 1 1 calc R
C23 C 1.651(2) 0.2295(19) 0.721(2) 0.131(11) Uani 1 1 d .
C24 C 1.622(2) 0.3218(15) 0.6921(17) 0.107(8) Uani 1 1 d .
H24 H 1.6754 0.3609 0.7061 0.128 Uiso 1 1 calc R
C25 C 1.5308(17) 0.3560(14) 0.6502(14) 0.083(7) Uani 1 1 d .
C26 C 1.3532(17) 0.1586(13) 0.6138(17) 0.098(8) Uani 1 1 d .
H26A H 1.3715 0.0987 0.6343 0.148 Uiso 1 1 calc R
H26B H 1.3138 0.1591 0.5495 0.148 Uiso 1 1 calc R
H26C H 1.3136 0.1835 0.6402 0.148 Uiso 1 1 calc R
C27 C 1.7448(19) 0.1937(18) 0.7603(19) 0.131(11) Uani 1 1 d .
H27A H 1.7532 0.1592 0.8113 0.196 Uiso 1 1 calc R
H27B H 1.7950 0.2401 0.7798 0.196 Uiso 1 1 calc R
H27C H 1.7535 0.1562 0.7181 0.196 Uiso 1 1 calc R
C28 C 1.526(2) 0.4582(14) 0.629(2) 0.135(12) Uani 1 1 d .
H28A H 1.4885 0.4882 0.6545 0.203 Uiso 1 1 calc R
H28B H 1.4931 0.4670 0.5650 0.203 Uiso 1 1 calc R
H28C H 1.5943 0.4817 0.6545 0.203 Uiso 1 1 calc R
C29 C 1.2876(14) 0.3814(11) 0.6174(12) 0.060(5) Uani 1 1 d .
C30 C 1.3251(16) 0.3814(12) 0.7101(15) 0.072(6) Uani 1 1 d .
H30 H 1.3868 0.3550 0.7493 0.087 Uiso 1 1 calc R
C31 C 1.2647(18) 0.4226(11) 0.7382(15) 0.072(6) Uani 1 1 d .
C32 C 1.1681(15) 0.4514(11) 0.6640(13) 0.057(5) Uani 1 1 d .

loop_
_atom_site_aniso_label
_atom_site_aniso_U_11
_atom_site_aniso_U_22
_atom_site_aniso_U_33
_atom_site_aniso_U_23
_atom_site_aniso_U_13
_atom_site_aniso_U_12
S1 0.074(4) 0.064(3) 0.047(3) 0.002(2) 0.034(3) 0.018(2)
S2 0.069(4) 0.067(3) 0.052(3) -0.004(2) 0.034(3) 0.013(2)
S3 0.084(4) 0.088(4) 0.049(3) 0.006(2) 0.030(3) 0.029(3)
N1 0.087(13) 0.045(8) 0.050(10) -0.011(7) 0.033(9) 0.006(8)
C1 0.069(13) 0.053(10) 0.052(13) -0.003(9) 0.027(11) 0.007(9)
C2 0.113(17) 0.047(10) 0.070(15) -0.006(9) 0.073(14) 0.008(10)
C3 0.091(17) 0.053(10) 0.058(13) -0.002(10) 0.022(13) 0.000(11)
C4 0.051(12) 0.069(11) 0.032(10) 0.006(8) 0.025(9) 0.013(9)
C5 0.099(16) 0.047(9) 0.065(13) 0.005(9) 0.068(13) 0.018(10)
C6 0.095(16) 0.055(11) 0.065(13) -0.003(9) 0.056(12) 0.010(10)
C7 0.068(14) 0.068(12) 0.064(13) 0.011(10) 0.045(11) 0.015(10)
C8 0.087(15) 0.085(14) 0.042(11) 0.007(11) 0.046(11) 0.014(11)
C9 0.101(16) 0.076(13) 0.036(11) -0.009(10) 0.042(11) 0.011(11)
C10 0.18(2) 0.061(12) 0.063(14) -0.014(11) 0.086(16) 0.001(13)
C11 0.15(2) 0.051(12) 0.073(15) 0.005(11) 0.071(15) 0.026(12)
C12 0.122(19) 0.064(12) 0.066(14) -0.011(10) 0.048(13) -0.017(12)
C13 0.17(3) 0.111(18) 0.092(19) -0.010(14) 0.093(19) 0.019(17)
C14 0.082(15) 0.071(12) 0.090(15) -0.001(11) 0.068(13) -0.012(10)
C15 0.045(11) 0.055(10) 0.056(13) -0.011(9) 0.034(10) 0.009(8)
C16 0.118(19) 0.055(11) 0.082(18) -0.013(11) 0.059(16) 0.001(12)
C17 0.064(13) 0.066(12) 0.067(15) 0.006(10) 0.028(12) 0.020(10)
C18 0.068(13) 0.065(11) 0.052(12) 0.016(9) 0.041(11) 0.036(10)
C19 0.067(13) 0.063(11) 0.066(14) 0.025(10) 0.033(11) 0.040(10)
C20 0.095(18) 0.067(13) 0.077(15) -0.011(11) 0.058(14) 0.003(12)
C21 0.11(2) 0.088(16) 0.051(14) 0.015(11) 0.022(13) 0.050(15)
C22 0.12(2) 0.099(18) 0.10(2) 0.006(15) 0.050(18) 0.059(18)
C23 0.12(3) 0.11(2) 0.11(2) -0.054(19) 0.02(2) -0.03(2)
C24 0.082(18) 0.077(16) 0.12(2) 0.000(14) 0.010(16) 0.011(14)
C25 0.047(14) 0.080(15) 0.085(16) -0.016(12) -0.001(12) 0.010(13)
C26 0.074(16) 0.073(14) 0.12(2) 0.002(13) 0.025(14) -0.025(12)
C27 0.068(18) 0.13(2) 0.14(3) 0.027(18) 0.008(16) 0.072(16)
C28 0.14(3) 0.064(15) 0.14(3) 0.017(15) 0.011(19) -0.018(14)
C29 0.080(14) 0.059(11) 0.042(12) 0.002(9) 0.030(11) 0.007(10)
C30 0.071(14) 0.068(12) 0.080(16) -0.005(11) 0.038(12) 0.006(10)
C31 0.102(18) 0.055(11) 0.098(17) -0.005(11) 0.079(16) 0.014(11)
C32 0.060(13) 0.063(11) 0.059(13) 0.009(9) 0.038(11) 0.027(10)

loop_
_atom_type_symbol
_atom_type_description
_atom_type_scat_dispersion_real
_atom_type_scat_dispersion_imag
_atom_type_scat_source
C C 0.0033 0.0016 'International Tables Vol C Tables 4.2.6.8 and 6.1.1.4'
H H 0.0000 0.0000 'International Tables Vol C Tables 4.2.6.8 and 6.1.1.4'
N N 0.0061 0.0033 'International Tables Vol C Tables 4.2.6.8 and 6.1.1.4'
S S 0.1246 0.1234 'International Tables Vol C Tables 4.2.6.8 and 6.1.1.4'

loop_
_geom_angle_atom_site_label_1
_geom_angle_atom_site_label_2
_geom_angle_atom_site_label_3
_geom_angle
_geom_angle_site_symmetry_1
_geom_angle_site_symmetry_3
C1 S1 C4 90.6(8) . .
C29 S2 C32 93.3(9) . .
C2 S3 C31 90.5(9) 3_766 .
C15 N1 C18 103.6(14) . .
C32 C1 C2 115.3(17) 3_766 .
C32 C1 S1 131.5(16) 3_766 .
C2 C1 S1 113.2(13) . .
C3 C2 C1 112.7(18) . .
C3 C2 S3 135.0(16) . 3_766
C1 C2 S3 112.4(12) . 3_766
C2 C3 C4 114.3(18) . .
C2 C3 H3 122.9 . .
C4 C3 H3 122.9 . .
C5 C4 C3 131.5(16) . .
C5 C4 S1 119.2(13) . .
C3 C4 S1 109.3(12) . .
C4 C5 C15 128.0(15) . .
C4 C5 C6 115.1(17) . .
C15 C5 C6 116.6(15) . .
C7 C6 C11 120.1(16) . .
C7 C6 C5 122.1(16) . .
C11 C6 C5 117.7(15) . .
C6 C7 C8 119.2(17) . .
C6 C7 C12 122.0(16) . .
C8 C7 C12 118.4(16) . .
C9 C8 C7 121.7(17) . .
C9 C8 H8 119.2 . .
C7 C8 H8 119.2 . .
C8 C9 C10 119.4(15) . .
C8 C9 C13 119.3(18) . .
C10 C9 C13 121.2(19) . .
C11 C10 C9 121.8(19) . .
C11 C10 H10 119.1 . .
C9 C10 H10 119.1 . .
C10 C11 C6 117.3(17) . .
C10 C11 C14 122.6(18) . .
C6 C11 C14 119.9(17) . .
C7 C12 H12A 109.5 . .
C7 C12 H12B 109.5 . .
H12A C12 H12B 109.5 . .
C7 C12 H12C 109.5 . .
H12A C12 H12C 109.5 . .
H12B C12 H12C 109.5 . .
C9 C13 H13A 109.5 . .
C9 C13 H13B 109.5 . .
H13A C13 H13B 109.5 . .
C9 C13 H13C 109.5 . .
H13A C13 H13C 109.5 . .
H13B C13 H13C 109.5 . .
C11 C14 H14A 109.5 . .
C11 C14 H14B 109.5 . .
H14A C14 H14B 109.5 . .
C11 C14 H14C 109.5 . .
H14A C14 H14C 109.5 . .
H14B C14 H14C 109.5 . .
N1 C15 C16 112.9(17) . .
N1 C15 C5 119.7(14) . .
C16 C15 C5 127.2(16) . .
C17 C16 C15 107.1(18) . .
C17 C16 H16 126.4 . .
C15 C16 H16 126.4 . .
C16 C17 C18 104.1(17) . .
C16 C17 H17 128.0 . .
C18 C17 H17 128.0 . .
N1 C18 C19 123.5(14) . .
N1 C18 C17 112.3(16) . .
C19 C18 C17 123.7(17) . .
C18 C19 C29 122.3(16) . .
C18 C19 C20 121.3(15) . .
C29 C19 C20 115.8(16) . .
C25 C20 C21 119(2) . .
C25 C20 C19 121.3(18) . .
C21 C20 C19 119(2) . .
C22 C21 C20 112(2) . .
C22 C21 C26 127(2) . .
C20 C21 C26 120(2) . .
C21 C22 C23 133(2) . .
C21 C22 H22 113.6 . .
C23 C22 H22 113.6 . .
C27 C23 C24 128(3) . .
C27 C23 C22 128(3) . .
C24 C23 C22 103(3) . .
C25 C24 C23 129(3) . .
C25 C24 H24 115.6 . .
C23 C24 H24 115.6 . .
C24 C25 C20 123(2) . .
C24 C25 C28 116(2) . .
C20 C25 C28 121(2) . .
C21 C26 H26A 109.5 . .
C21 C26 H26B 109.5 . .
H26A C26 H26B 109.5 . .
C21 C26 H26C 109.5 . .
H26A C26 H26C 109.5 . .
H26B C26 H26C 109.5 . .
C23 C27 H27A 109.5 . .
C23 C27 H27B 109.5 . .
H27A C27 H27B 109.5 . .
C23 C27 H27C 109.5 . .
H27A C27 H27C 109.5 . .
H27B C27 H27C 109.5 . .
C25 C28 H28A 109.5 . .
C25 C28 H28B 109.5 . .
H28A C28 H28B 109.5 . .
C25 C28 H28C 109.5 . .
H28A C28 H28C 109.5 . .
H28B C28 H28C 109.5 . .
C30 C29 C19 126.6(17) . .
C30 C29 S2 111.1(14) . .
C19 C29 S2 122.2(14) . .
C31 C30 C29 114(2) . .
C31 C30 H30 122.9 . .
C29 C30 H30 122.9 . .
C30 C31 C32 112.7(19) . .
C30 C31 S3 137.0(19) . .
C32 C31 S3 110.0(12) . .
C1 C32 C31 111.8(17) 3_766 .
C1 C32 S2 139.6(16) 3_766 .
C31 C32 S2 108.3(12) . .

loop_
_geom_bond_atom_site_label_1
_geom_bond_atom_site_label_2
_geom_bond_distance
_geom_bond_site_symmetry_2
S1 C1 1.725(19) .
S1 C4 1.791(15) .
S2 C29 1.696(19) .
S2 C32 1.709(18) .
S3 C2 1.70(2) 3_766
S3 C31 1.774(19) .
N1 C15 1.33(2) .
N1 C18 1.36(2) .
C1 C32 1.33(2) 3_766
C1 C2 1.41(2) .
C2 C3 1.36(2) .
C2 S3 1.70(2) 3_766
C3 C4 1.43(2) .
C3 H3 0.9300 .
C4 C5 1.38(2) .
C5 C15 1.42(2) .
C5 C6 1.52(2) .
C6 C7 1.40(2) .
C6 C11 1.46(3) .
C7 C8 1.41(2) .
C7 C12 1.53(2) .
C8 C9 1.35(3) .
C8 H8 0.9300 .
C9 C10 1.42(3) .
C9 C13 1.51(3) .
C10 C11 1.39(3) .
C10 H10 0.9300 .
C11 C14 1.46(2) .
C12 H12A 0.9600 .
C12 H12B 0.9600 .
C12 H12C 0.9600 .
C13 H13A 0.9600 .
C13 H13B 0.9600 .
C13 H13C 0.9600 .
C14 H14A 0.9600 .
C14 H14B 0.9600 .
C14 H14C 0.9600 .
C15 C16 1.42(3) .
C16 C17 1.35(3) .
C16 H16 0.9300 .
C17 C18 1.45(2) .
C17 H17 0.9300 .
C18 C19 1.43(2) .
C19 C29 1.43(2) .
C19 C20 1.52(3) .
C20 C25 1.37(3) .
C20 C21 1.44(3) .
C21 C22 1.41(3) .
C21 C26 1.53(3) .
C22 C23 1.47(4) .
C22 H22 0.9300 .
C23 C27 1.35(3) .
C23 C24 1.47(4) .
C24 C25 1.30(3) .
C24 H24 0.9300 .
C25 C28 1.58(3) .
C26 H26A 0.9600 .
C26 H26B 0.9600 .
C26 H26C 0.9600 .
C27 H27A 0.9600 .
C27 H27B 0.9600 .
C27 H27C 0.9600 .
C28 H28A 0.9600 .
C28 H28B 0.9600 .
C28 H28C 0.9600 .
C29 C30 1.39(2) .
C30 C31 1.34(2) .
C30 H30 0.9300 .
C31 C32 1.46(3) .
C32 C1 1.33(2) 3_766

loop_
_platon_squeeze_void_nr
_platon_squeeze_void_average_x
_platon_squeeze_void_average_y
_platon_squeeze_void_average_z
_platon_squeeze_void_volume
_platon_squeeze_void_count_electrons
_platon_squeeze_void_content
1 0.500 1.000 0.500 445 379 ' '
2 0.500 0.500 0.000 445 374 ' '
